data_4303101
loop_
_publ_author_name
'Massimo Cametti'
'Laura Ilander'
'Kari Rissanen'

_publ_section_title
;
Recognition of Li+ by a Salophen-UO2 Homodimeric Complex
;
_journal_name_full 'Inorganic Chemistry'
_journal_page_first 8632
_journal_page_last 8637
_journal_paper_doi 10.1021/ic901136b
_journal_volume 48
_journal_year 2009
_chemical_formula_sum 'C58 H70 N6 O14 U2'
_chemical_formula_weight 1551.26
_chemical_name_systematic
;
 ?
;
_space_group_IT_number 61
_symmetry_cell_setting orthorhombic
_symmetry_Int_Tables_number 61
_symmetry_space_group_name_Hall '-P 2ac 2ab'
_symmetry_space_group_name_H-M 'P b c a'
_atom_sites_solution_hydrogens geom
_atom_sites_solution_primary direct
_atom_sites_solution_secondary difmap
_audit_creation_date 2009-03-17T13:53:26-00:00
_audit_creation_method 'WinGX routine CIF_UPDATE'
_cell_angle_alpha 90
_cell_angle_beta 90
_cell_angle_gamma 90
_cell_formula_units_Z 4
_cell_length_a 11.4824(1)
_cell_length_b 17.2116(3)
_cell_length_c 29.8556(6)
_cell_measurement_reflns_used 44982
_cell_measurement_temperature 173.0(1)
_cell_measurement_theta_max 28.7
_cell_measurement_theta_min 2.546
_cell_measurement_wavelength 0.71073
_cell_volume 5900.38(17)
_computing_cell_refinement 'HKL Scalepack (Otwinowski & Minor 1997)'
_computing_data_collection 'Collect (Bruker AXS BV, 1997-2004)'
_computing_data_reduction 'HKL Denzo and Scalepack (Otwinowski & Minor 1997)'
_computing_molecular_graphics 'Ortep-3 for Windows (Farrugia, 1997)'
_computing_publication_material 'WinGX publication routines (Farrugia, 1999)'
_computing_structure_refinement 'SHELXL-97 (Sheldrick, 1997)'
_computing_structure_solution 'SHELXS-86 (Sheldrick, 1986)'
_diffrn_ambient_temperature 173.0(1)
_diffrn_detector 'CCD plate'
_diffrn_detector_area_resol_mean 9
_diffrn_measured_fraction_theta_full 0.988
_diffrn_measured_fraction_theta_max 0.988
_diffrn_measurement_device '95mm CCD camera on \k-goniostat'
_diffrn_measurement_device_type KappaCCD
_diffrn_measurement_method 'CCD rotation images, thick slices'
_diffrn_orient_matrix_type 'by Bruker AXS Collect from scalepack cell'
_diffrn_orient_matrix_UB_11 -0.355726E-1
_diffrn_orient_matrix_UB_12 0.525422E-1
_diffrn_orient_matrix_UB_13 -0.41416E-2
_diffrn_orient_matrix_UB_21 0.726491E-1
_diffrn_orient_matrix_UB_22 0.182927E-1
_diffrn_orient_matrix_UB_23 -0.151649E-1
_diffrn_orient_matrix_UB_31 -0.322697E-1
_diffrn_orient_matrix_UB_32 -0.167375E-1
_diffrn_orient_matrix_UB_33 -0.295753E-1
_diffrn_radiation_monochromator graphite
_diffrn_radiation_probe x-ray
_diffrn_radiation_type MoK\a
_diffrn_radiation_wavelength 0.71073
_diffrn_reflns_av_R_equivalents 0.1439
_diffrn_reflns_av_unetI/netI 0.1184
_diffrn_reflns_limit_h_max 13
_diffrn_reflns_limit_h_min -15
_diffrn_reflns_limit_k_max 18
_diffrn_reflns_limit_k_min -23
_diffrn_reflns_limit_l_max 40
_diffrn_reflns_limit_l_min -40
_diffrn_reflns_number 52057
_diffrn_reflns_theta_full 28.5
_diffrn_reflns_theta_max 28.5
_diffrn_reflns_theta_min 2.73
_diffrn_source 'Enraf Nonius FR590'
_exptl_absorpt_coefficient_mu 5.551
_exptl_absorpt_correction_T_max 0.7457
_exptl_absorpt_correction_T_min 0.5358
_exptl_absorpt_correction_type multi-scan
_exptl_absorpt_process_details '(SADABS 2008/1 Bruker AXS Inc., Madison, Wisconsin,. USA.)'
_exptl_crystal_colour Orange
_exptl_crystal_density_diffrn 1.746
_exptl_crystal_density_method 'not measured'
_exptl_crystal_description prism
_exptl_crystal_F_000 3024
_exptl_crystal_size_max 0.3
_exptl_crystal_size_mid 0.2
_exptl_crystal_size_min 0.15
_refine_diff_density_max 1.363
_refine_diff_density_min -1.013
_refine_diff_density_rms 0.232
_refine_ls_extinction_method none
_refine_ls_goodness_of_fit_ref 1.027
_refine_ls_hydrogen_treatment constr
_refine_ls_matrix_type full
_refine_ls_number_parameters 346
_refine_ls_number_reflns 7399
_refine_ls_number_restraints 3
_refine_ls_restrained_S_all 1.027
_refine_ls_R_factor_all 0.1505
_refine_ls_R_factor_gt 0.0732
_refine_ls_shift/su_max 0.001
_refine_ls_shift/su_mean 0
_refine_ls_structure_factor_coef Fsqd
_refine_ls_weighting_details 'calc w=1/[\s^2^(Fo^2^)+(0.0000P)^2^+113.6146P] where P=(Fo^2^+2Fc^2^)/3'
_refine_ls_weighting_scheme calc
_refine_ls_wR_factor_gt 0.1125
_refine_ls_wR_factor_ref 0.135
_reflns_number_gt 4177
_reflns_number_total 7399
_reflns_threshold_expression >2sigma(I)
_cod_data_source_file ic901136b_si_002.cif
_cod_data_source_block UO2_dimer
_cod_depositor_comments
;
The following automatic conversions were performed:
'_exptl_absorpt_correction_type' value 'Multi-scan' changed to
'multi-scan' according to
'/home/saulius/struct/CIF-dictionaries/cif_core.dic' dictionary named
'cif_core.dic' version 2.4.1 from 2010-06-29.

Automatic conversion script
Id: cif_fix_enum 1527 2010-12-29 10:47:43Z saulius 
;
_cod_database_code 4303101

loop_
_symmetry_equiv_pos_as_xyz
'x, y, z'
'-x+1/2, -y, z+1/2'
'x+1/2, -y+1/2, -z'
'-x, y+1/2, -z+1/2'
'-x, -y, -z'
'x-1/2, y, -z-1/2'
'-x-1/2, y-1/2, z'
'x, -y-1/2, z-1/2'

loop_
_atom_site_label
_atom_site_type_symbol
_atom_site_fract_x
_atom_site_fract_y
_atom_site_fract_z
_atom_site_U_iso_or_equiv
_atom_site_adp_type
_atom_site_occupancy
_atom_site_symmetry_multiplicity
_atom_site_calc_flag
_atom_site_refinement_flags
_atom_site_disorder_assembly
_atom_site_disorder_group
U1 U -0.02501(3) 0.61260(2) -0.076873(13) 0.02283(10) Uani 1 1 d . . .
O1 O -0.0448(6) 0.5292(4) -0.1117(2) 0.0291(17) Uani 1 1 d . . .
O2 O -0.0007(6) 0.6992(4) -0.0448(2) 0.0315(19) Uani 1 1 d . . .
O10 O -0.2002(6) 0.6635(4) -0.1021(3) 0.0299(18) Uani 1 1 d . . .
O11 O -0.4161(6) 0.6087(5) -0.1038(3) 0.044(2) Uani 1 1 d . . .
H11 H -0.3696 0.6171 -0.0827 0.067 Uiso 1 1 calc R . .
O18 O 0.1142(6) 0.5540(4) -0.0332(2) 0.0250(17) Uani 1 1 d . . .
O19 O 0.1466(6) 0.4407(5) 0.0273(3) 0.034(2) Uani 1 1 d . . .
O30 O 0.1232(13) 0.5160(9) 0.2754(5) 0.125(4) Uani 1 1 d D . .
N7 N 0.0011(6) 0.6923(5) -0.1521(3) 0.025(2) Uani 1 1 d . . .
N15 N 0.1789(7) 0.6167(6) -0.1136(3) 0.0248(18) Uani 1 1 d . . .
N23 N 0.2341(8) 0.6200(6) 0.0408(4) 0.049(3) Uani 1 1 d . . .
H23 H 0.192 0.583 0.0248 0.058 Uiso 1 1 calc R . .
C1 C 0.1157(9) 0.7229(7) -0.1601(4) 0.027(3) Uani 1 1 d . . .
C2 C 0.2077(9) 0.6827(6) -0.1397(4) 0.026(2) Uani 1 1 d . . .
C3 C 0.3208(9) 0.7084(6) -0.1447(4) 0.028(3) Uani 1 1 d . . .
H3 H 0.3829 0.6807 -0.131 0.034 Uiso 1 1 calc R . .
C4 C 0.3436(11) 0.7737(8) -0.1693(5) 0.048(4) Uani 1 1 d . . .
H4 H 0.4217 0.7907 -0.173 0.057 Uiso 1 1 calc R . .
C5 C 0.2531(10) 0.8153(6) -0.1890(4) 0.036(3) Uani 1 1 d . . .
H5 H 0.2689 0.861 -0.2057 0.043 Uiso 1 1 calc R . .
C6 C 0.1411(10) 0.7896(6) -0.1838(4) 0.032(3) Uani 1 1 d . . .
H6 H 0.0792 0.8184 -0.1969 0.038 Uiso 1 1 calc R . .
C8 C -0.0715(9) 0.6984(6) -0.1846(4) 0.030(3) Uani 1 1 d . . .
H8 H -0.045 0.7219 -0.2116 0.036 Uiso 1 1 calc R . .
C9 C -0.1917(9) 0.6718(6) -0.1829(4) 0.030(3) Uani 1 1 d . . .
C10 C -0.2469(9) 0.6544(6) -0.1422(4) 0.026(2) Uani 1 1 d . . .
C11 C -0.3634(9) 0.6254(7) -0.1432(4) 0.030(3) Uani 1 1 d . . .
C12 C -0.4196(9) 0.6170(9) -0.1845(4) 0.046(3) Uani 1 1 d . . .
H12 H -0.4973 0.5981 -0.1854 0.055 Uiso 1 1 calc R . .
C13 C -0.3634(10) 0.6359(8) -0.2239(5) 0.051(4) Uani 1 1 d . . .
H13 H -0.4025 0.6292 -0.2517 0.061 Uiso 1 1 calc R . .
C14 C -0.2526(10) 0.6641(8) -0.2235(4) 0.044(3) Uani 1 1 d . . .
H14 H -0.2162 0.6786 -0.2508 0.052 Uiso 1 1 calc R . .
C16 C 0.2470(9) 0.5565(6) -0.1143(3) 0.024(2) Uani 1 1 d . . .
H16 H 0.3075 0.5566 -0.136 0.029 Uiso 1 1 calc R . .
C17 C 0.2402(9) 0.4903(6) -0.0858(4) 0.025(2) Uani 1 1 d . . .
C18 C 0.1786(8) 0.4921(6) -0.0448(4) 0.022(2) Uani 1 1 d . . .
C19 C 0.1940(8) 0.4314(6) -0.0125(4) 0.023(2) Uani 1 1 d . . .
C20 C 0.2624(10) 0.3699(7) -0.0239(4) 0.036(3) Uani 1 1 d . . .
H20 H 0.2724 0.3289 -0.003 0.043 Uiso 1 1 calc R . .
C21 C 0.3188(10) 0.3648(6) -0.0656(4) 0.036(3) Uani 1 1 d . . .
H21 H 0.3623 0.3198 -0.0732 0.043 Uiso 1 1 calc R . .
C22 C 0.3105(10) 0.4257(7) -0.0956(4) 0.034(3) Uani 1 1 d . . .
H22 H 0.3526 0.4239 -0.123 0.041 Uiso 1 1 calc R . .
C24 C 0.1497(13) 0.6829(7) 0.0516(5) 0.057(4) Uani 1 1 d . . .
H24A H 0.1225 0.7069 0.0233 0.068 Uiso 1 1 calc R . .
H24B H 0.1904 0.7236 0.0691 0.068 Uiso 1 1 calc R . .
C25 C 0.0465(12) 0.6557(8) 0.0776(6) 0.066(4) Uani 1 1 d . . .
H25A H 0.0059 0.6152 0.0606 0.099 Uiso 1 1 calc R . .
H25B H -0.0064 0.6994 0.0828 0.099 Uiso 1 1 calc R . .
H25C H 0.0723 0.6345 0.1064 0.099 Uiso 1 1 calc R . .
C26 C 0.2861(10) 0.5779(7) 0.0792(5) 0.045(3) Uani 1 1 d . . .
H26A H 0.3369 0.5361 0.0676 0.054 Uiso 1 1 calc R . .
H26B H 0.2228 0.5531 0.0966 0.054 Uiso 1 1 calc R . .
C27 C 0.3578(10) 0.6294(7) 0.1109(4) 0.044(3) Uani 1 1 d . . .
H27A H 0.4155 0.6587 0.0936 0.066 Uiso 1 1 calc R . .
H27B H 0.3977 0.5967 0.133 0.066 Uiso 1 1 calc R . .
H27C H 0.3059 0.6657 0.1265 0.066 Uiso 1 1 calc R . .
C28 C 0.3257(16) 0.6512(11) 0.0082(6) 0.091(7) Uani 1 1 d . . .
H28A H 0.2853 0.6686 -0.0194 0.11 Uiso 1 1 calc R . .
H28B H 0.3622 0.6976 0.0219 0.11 Uiso 1 1 calc R . .
C29 C 0.4183(16) 0.5975(15) -0.0048(6) 0.123(10) Uani 1 1 d . . .
H29A H 0.4682 0.587 0.0212 0.185 Uiso 1 1 calc R . .
H29B H 0.4649 0.6206 -0.0288 0.185 Uiso 1 1 calc R . .
H29C H 0.3837 0.5487 -0.0154 0.185 Uiso 1 1 calc R . .
C31 C 0.096(2) 0.5381(14) 0.2386(6) 0.125(4) Uani 1 1 d D . .
C32 C 0.1856(16) 0.5523(13) 0.2041(6) 0.125(4) Uani 1 1 d D . .
H32A H 0.2629 0.5511 0.218 0.188 Uiso 1 1 calc R . .
H32B H 0.1727 0.6033 0.1904 0.188 Uiso 1 1 calc R . .
H32C H 0.181 0.5119 0.181 0.188 Uiso 1 1 calc R . .
C33 C -0.0149(16) 0.5418(13) 0.2216(7) 0.125(4) Uani 1 1 d D . .
H33A H -0.071 0.5293 0.2453 0.188 Uiso 1 1 calc R . .
H33B H -0.023 0.5045 0.197 0.188 Uiso 1 1 calc R . .
H33C H -0.03 0.5944 0.2104 0.188 Uiso 1 1 calc R . .

loop_
_atom_site_aniso_label
_atom_site_aniso_U_11
_atom_site_aniso_U_22
_atom_site_aniso_U_33
_atom_site_aniso_U_23
_atom_site_aniso_U_13
_atom_site_aniso_U_12
U1 0.02218(16) 0.02346(17) 0.02284(17) 0.0020(2) 0.00164(19) 0.00010(19)
O1 0.034(5) 0.032(4) 0.021(4) 0.010(3) 0.003(3) -0.001(3)
O2 0.039(5) 0.029(4) 0.027(4) -0.007(3) 0.001(3) 0.000(3)
O10 0.023(4) 0.033(4) 0.034(5) 0.008(4) 0.002(3) 0.005(3)
O11 0.029(4) 0.060(5) 0.044(5) 0.003(5) 0.013(4) -0.006(4)
O18 0.026(4) 0.025(4) 0.024(4) -0.001(3) -0.003(3) 0.010(3)
O19 0.021(4) 0.056(6) 0.024(5) 0.010(4) 0.002(3) 0.001(4)
O30 0.157(10) 0.117(7) 0.102(10) 0.033(7) -0.008(8) -0.019(7)
N7 0.020(5) 0.028(5) 0.027(5) 0.004(4) -0.001(4) 0.001(3)
N15 0.021(4) 0.032(5) 0.021(4) -0.003(5) 0.004(3) -0.003(4)
N23 0.043(6) 0.046(7) 0.057(8) -0.028(6) 0.006(5) -0.031(6)
C1 0.018(5) 0.034(6) 0.028(6) 0.003(5) 0.003(5) 0.008(5)
C2 0.025(6) 0.020(6) 0.031(7) -0.003(5) 0.006(5) 0.000(4)
C3 0.024(6) 0.026(6) 0.035(7) 0.003(5) -0.001(5) -0.005(5)
C4 0.036(7) 0.050(9) 0.058(10) -0.007(8) 0.016(7) -0.008(6)
C5 0.034(7) 0.027(6) 0.046(8) 0.008(6) 0.005(6) -0.007(5)
C6 0.033(6) 0.019(6) 0.043(8) 0.008(5) 0.004(5) 0.004(5)
C8 0.032(6) 0.036(6) 0.021(6) 0.007(5) 0.000(5) 0.002(5)
C9 0.023(5) 0.030(6) 0.036(7) 0.001(6) 0.005(5) 0.007(5)
C10 0.028(6) 0.025(6) 0.024(6) 0.003(5) -0.002(5) 0.003(5)
C11 0.028(6) 0.036(7) 0.028(6) 0.000(5) -0.009(5) 0.005(5)
C12 0.019(5) 0.071(9) 0.049(8) -0.003(8) 0.001(5) -0.003(7)
C13 0.029(7) 0.076(11) 0.048(9) -0.004(8) -0.005(6) 0.001(6)
C14 0.026(6) 0.085(10) 0.020(6) 0.009(6) 0.004(5) 0.002(7)
C16 0.024(5) 0.033(6) 0.014(5) -0.008(5) 0.002(4) 0.004(5)
C17 0.025(5) 0.024(5) 0.026(7) 0.000(5) 0.004(5) -0.004(4)
C18 0.020(5) 0.026(6) 0.021(6) 0.001(5) -0.005(4) -0.005(4)
C19 0.017(5) 0.021(5) 0.031(6) 0.005(5) -0.001(4) 0.000(4)
C20 0.031(6) 0.042(8) 0.035(7) 0.012(6) -0.006(6) 0.004(5)
C21 0.034(6) 0.026(6) 0.049(9) -0.002(5) 0.006(6) 0.004(5)
C22 0.042(7) 0.035(7) 0.027(7) -0.006(6) 0.005(5) -0.003(6)
C24 0.083(11) 0.028(7) 0.060(11) -0.002(7) -0.014(8) -0.006(7)
C25 0.063(10) 0.045(8) 0.091(12) -0.019(9) 0.033(10) -0.004(7)
C26 0.043(7) 0.033(6) 0.060(9) 0.001(8) 0.004(7) -0.015(5)
C27 0.041(7) 0.047(9) 0.043(8) 0.004(6) 0.001(6) -0.012(6)
C28 0.098(14) 0.120(17) 0.056(12) 0.009(11) -0.026(11) -0.072(13)
C29 0.080(13) 0.23(3) 0.059(12) -0.076(16) 0.034(10) -0.059(16)
C31 0.157(10) 0.117(7) 0.102(10) 0.033(7) -0.008(8) -0.019(7)
C32 0.157(10) 0.117(7) 0.102(10) 0.033(7) -0.008(8) -0.019(7)
C33 0.157(10) 0.117(7) 0.102(10) 0.033(7) -0.008(8) -0.019(7)

loop_
_atom_type_symbol
_atom_type_description
_atom_type_scat_dispersion_real
_atom_type_scat_dispersion_imag
_atom_type_scat_source
U U -9.6767 9.6646 'International Tables Vol C Tables 4.2.6.8 and 6.1.1.4'
O O 0.0106 0.006 'International Tables Vol C Tables 4.2.6.8 and 6.1.1.4'
N N 0.0061 0.0033 'International Tables Vol C Tables 4.2.6.8 and 6.1.1.4'
C C 0.0033 0.0016 'International Tables Vol C Tables 4.2.6.8 and 6.1.1.4'
H H 0 0 'International Tables Vol C Tables 4.2.6.8 and 6.1.1.4'

loop_
_geom_angle_atom_site_label_1
_geom_angle_atom_site_label_2
_geom_angle_atom_site_label_3
_geom_angle
_geom_angle_site_symmetry_1
_geom_angle_site_symmetry_3
_geom_angle_publ_flag
O1 U1 O2 176.4(3) . . ?
O1 U1 O19 88.6(3) . 5_565 ?
O2 U1 O19 94.9(3) . 5_565 ?
O1 U1 O18 93.8(3) . . ?
O2 U1 O18 87.3(3) . . ?
O19 U1 O18 83.0(2) 5_565 . ?
O1 U1 O10 90.2(3) . . ?
O2 U1 O10 89.7(3) . . ?
O19 U1 O10 80.1(3) 5_565 . ?
O18 U1 O10 162.6(3) . . ?
O1 U1 N15 83.7(3) . . ?
O2 U1 N15 93.6(3) . . ?
O19 U1 N15 149.2(3) 5_565 . ?
O18 U1 N15 67.8(3) . . ?
O10 U1 N15 129.5(3) . . ?
O1 U1 N7 86.4(3) . . ?
O2 U1 N7 90.3(3) . . ?
O19 U1 N7 147.8(2) 5_565 . ?
O18 U1 N7 129.0(2) . . ?
O10 U1 N7 68.1(2) . . ?
N15 U1 N7 61.6(3) . . ?
C10 O10 U1 127.0(6) . . ?
C11 O11 H11 109.5 . . ?
C18 O18 U1 125.9(6) . . ?
C19 O19 U1 143.7(7) . 5_565 ?
C8 N7 C1 116.1(9) . . ?
C8 N7 U1 127.6(7) . . ?
C1 N7 U1 115.7(6) . . ?
C16 N15 C2 119.4(8) . . ?
C16 N15 U1 122.0(7) . . ?
C2 N15 U1 117.8(6) . . ?
C26 N23 C24 116.7(11) . . ?
C26 N23 C28 112.8(11) . . ?
C24 N23 C28 109.2(12) . . ?
C26 N23 H23 105.8 . . ?
C24 N23 H23 105.8 . . ?
C28 N23 H23 105.8 . . ?
C6 C1 C2 118.3(10) . . ?
C6 C1 N7 125.6(9) . . ?
C2 C1 N7 116.0(10) . . ?
C3 C2 C1 120.4(10) . . ?
C3 C2 N15 122.4(10) . . ?
C1 C2 N15 117.3(9) . . ?
C4 C3 C2 120.0(11) . . ?
C4 C3 H3 120 . . ?
C2 C3 H3 120 . . ?
C3 C4 C5 120.5(11) . . ?
C3 C4 H4 119.8 . . ?
C5 C4 H4 119.8 . . ?
C6 C5 C4 119.1(11) . . ?
C6 C5 H5 120.4 . . ?
C4 C5 H5 120.4 . . ?
C5 C6 C1 121.7(11) . . ?
C5 C6 H6 119.2 . . ?
C1 C6 H6 119.2 . . ?
N7 C8 C9 124.3(10) . . ?
N7 C8 H8 117.9 . . ?
C9 C8 H8 117.9 . . ?
C10 C9 C14 120.1(10) . . ?
C10 C9 C8 121.8(10) . . ?
C14 C9 C8 118.1(10) . . ?
O10 C10 C9 125.2(10) . . ?
O10 C10 C11 116.2(9) . . ?
C9 C10 C11 118.6(10) . . ?
O11 C11 C12 122.5(10) . . ?
O11 C11 C10 118.3(9) . . ?
C12 C11 C10 119.2(10) . . ?
C13 C12 C11 120.7(11) . . ?
C13 C12 H12 119.6 . . ?
C11 C12 H12 119.6 . . ?
C14 C13 C12 120.7(12) . . ?
C14 C13 H13 119.6 . . ?
C12 C13 H13 119.6 . . ?
C13 C14 C9 120.5(11) . . ?
C13 C14 H14 119.7 . . ?
C9 C14 H14 119.7 . . ?
N15 C16 C17 126.6(10) . . ?
N15 C16 H16 116.7 . . ?
C17 C16 H16 116.7 . . ?
C22 C17 C18 119.0(10) . . ?
C22 C17 C16 118.5(10) . . ?
C18 C17 C16 121.8(9) . . ?
O18 C18 C17 121.1(9) . . ?
O18 C18 C19 118.2(9) . . ?
C17 C18 C19 120.4(10) . . ?
O19 C19 C20 124.1(10) . . ?
O19 C19 C18 117.9(9) . . ?
C20 C19 C18 117.9(10) . . ?
C19 C20 C21 122.4(11) . . ?
C19 C20 H20 118.8 . . ?
C21 C20 H20 118.8 . . ?
C22 C21 C20 119.7(11) . . ?
C22 C21 H21 120.1 . . ?
C20 C21 H21 120.1 . . ?
C21 C22 C17 120.3(11) . . ?
C21 C22 H22 119.8 . . ?
C17 C22 H22 119.8 . . ?
N23 C24 C25 113.6(11) . . ?
N23 C24 H24A 108.8 . . ?
C25 C24 H24A 108.8 . . ?
N23 C24 H24B 108.8 . . ?
C25 C24 H24B 108.8 . . ?
H24A C24 H24B 107.7 . . ?
C24 C25 H25A 109.5 . . ?
C24 C25 H25B 109.5 . . ?
H25A C25 H25B 109.5 . . ?
C24 C25 H25C 109.5 . . ?
H25A C25 H25C 109.5 . . ?
H25B C25 H25C 109.5 . . ?
N23 C26 C27 114.3(10) . . ?
N23 C26 H26A 108.7 . . ?
C27 C26 H26A 108.7 . . ?
N23 C26 H26B 108.7 . . ?
C27 C26 H26B 108.7 . . ?
H26A C26 H26B 107.6 . . ?
C26 C27 H27A 109.5 . . ?
C26 C27 H27B 109.5 . . ?
H27A C27 H27B 109.5 . . ?
C26 C27 H27C 109.5 . . ?
H27A C27 H27C 109.5 . . ?
H27B C27 H27C 109.5 . . ?
C29 C28 N23 116.5(16) . . ?
C29 C28 H28A 108.2 . . ?
N23 C28 H28A 108.2 . . ?
C29 C28 H28B 108.2 . . ?
N23 C28 H28B 108.2 . . ?
H28A C28 H28B 107.3 . . ?
C28 C29 H29A 109.5 . . ?
C28 C29 H29B 109.5 . . ?
H29A C29 H29B 109.5 . . ?
C28 C29 H29C 109.5 . . ?
H29A C29 H29C 109.5 . . ?
H29B C29 H29C 109.5 . . ?
O30 C31 C33 127(3) . . ?
O30 C31 C32 120(2) . . ?
C33 C31 C32 112.5(15) . . ?
C31 C32 H32A 109.5 . . ?
C31 C32 H32B 109.5 . . ?
H32A C32 H32B 109.5 . . ?
C31 C32 H32C 109.5 . . ?
H32A C32 H32C 109.5 . . ?
H32B C32 H32C 109.5 . . ?
C31 C33 H33A 109.5 . . ?
C31 C33 H33B 109.5 . . ?
H33A C33 H33B 109.5 . . ?
C31 C33 H33C 109.5 . . ?
H33A C33 H33C 109.5 . . ?
H33B C33 H33C 109.5 . . ?

loop_
_geom_bond_atom_site_label_1
_geom_bond_atom_site_label_2
_geom_bond_distance
_geom_bond_site_symmetry_2
_geom_bond_publ_flag
U1 O1 1.787(7) . ?
U1 O2 1.793(7) . ?
U1 O19 2.231(7) 5_565 ?
U1 O18 2.295(7) . ?
U1 O10 2.320(7) . ?
U1 N15 2.587(8) . ?
U1 N7 2.650(8) . ?
O10 C10 1.320(12) . ?
O11 C11 1.353(13) . ?
O11 H11 0.84 . ?
O18 C18 1.342(12) . ?
O19 C19 1.317(12) . ?
O19 U1 2.231(7) 5_565 ?
O30 C31 1.207(9) . ?
N7 C8 1.283(13) . ?
N7 C1 1.438(13) . ?
N15 C16 1.299(13) . ?
N15 C2 1.417(13) . ?
N23 C26 1.484(17) . ?
N23 C24 1.489(16) . ?
N23 C28 1.531(19) . ?
N23 H23 0.93 . ?
C1 C6 1.379(14) . ?
C1 C2 1.401(14) . ?
C2 C3 1.380(14) . ?
C3 C4 1.368(16) . ?
C3 H3 0.95 . ?
C4 C5 1.392(17) . ?
C4 H4 0.95 . ?
C5 C6 1.369(15) . ?
C5 H5 0.95 . ?
C6 H6 0.95 . ?
C8 C9 1.456(15) . ?
C8 H8 0.95 . ?
C9 C10 1.402(15) . ?
C9 C14 1.405(15) . ?
C10 C11 1.428(14) . ?
C11 C12 1.398(15) . ?
C12 C13 1.382(17) . ?
C12 H12 0.95 . ?
C13 C14 1.361(16) . ?
C13 H13 0.95 . ?
C14 H14 0.95 . ?
C16 C17 1.424(14) . ?
C16 H16 0.95 . ?
C17 C22 1.405(15) . ?
C17 C18 1.414(14) . ?
C18 C19 1.434(14) . ?
C19 C20 1.363(15) . ?
C20 C21 1.406(16) . ?
C20 H20 0.95 . ?
C21 C22 1.381(16) . ?
C21 H21 0.95 . ?
C22 H22 0.95 . ?
C24 C25 1.492(18) . ?
C24 H24A 0.99 . ?
C24 H24B 0.99 . ?
C25 H25A 0.98 . ?
C25 H25B 0.98 . ?
C25 H25C 0.98 . ?
C26 C27 1.536(17) . ?
C26 H26A 0.99 . ?
C26 H26B 0.99 . ?
C27 H27A 0.98 . ?
C27 H27B 0.98 . ?
C27 H27C 0.98 . ?
C28 C29 1.46(3) . ?
C28 H28A 0.99 . ?
C28 H28B 0.99 . ?
C29 H29A 0.98 . ?
C29 H29B 0.98 . ?
C29 H29C 0.98 . ?
C31 C33 1.37(3) . ?
C31 C32 1.48(3) . ?
C32 H32A 0.98 . ?
C32 H32B 0.98 . ?
C32 H32C 0.98 . ?
C33 H33A 0.98 . ?
C33 H33B 0.98 . ?
C33 H33C 0.98 . ?

loop_
_geom_torsion_atom_site_label_1
_geom_torsion_atom_site_label_2
_geom_torsion_atom_site_label_3
_geom_torsion_atom_site_label_4
_geom_torsion
_geom_torsion_site_symmetry_1
_geom_torsion_site_symmetry_2
_geom_torsion_site_symmetry_3
_geom_torsion_site_symmetry_4
_geom_torsion_publ_flag
O1 U1 O10 C10 -32.1(8) . . . . ?
O2 U1 O10 C10 144.3(8) . . . . ?
O19 U1 O10 C10 -120.7(8) 5_565 . . . ?
O18 U1 O10 C10 -135.5(9) . . . . ?
N15 U1 O10 C10 49.9(9) . . . . ?
N7 U1 O10 C10 53.9(8) . . . . ?
O1 U1 O18 C18 20.7(8) . . . . ?
O2 U1 O18 C18 -155.9(8) . . . . ?
O19 U1 O18 C18 108.8(8) 5_565 . . . ?
O10 U1 O18 C18 123.6(10) . . . . ?
N15 U1 O18 C18 -60.9(7) . . . . ?
N7 U1 O18 C18 -67.7(8) . . . . ?
O1 U1 N7 C8 58.1(9) . . . . ?
O2 U1 N7 C8 -123.2(9) . . . . ?
O19 U1 N7 C8 -23.5(12) 5_565 . . . ?
O18 U1 N7 C8 150.0(8) . . . . ?
O10 U1 N7 C8 -33.6(9) . . . . ?
N15 U1 N7 C8 142.9(10) . . . . ?
O1 U1 N7 C1 -112.4(7) . . . . ?
O2 U1 N7 C1 66.4(7) . . . . ?
O19 U1 N7 C1 166.1(7) 5_565 . . . ?
O18 U1 N7 C1 -20.4(8) . . . . ?
O10 U1 N7 C1 156.0(7) . . . . ?
N15 U1 N7 C1 -27.6(7) . . . . ?
O1 U1 N15 C16 -52.3(8) . . . . ?
O2 U1 N15 C16 130.1(8) . . . . ?
O19 U1 N15 C16 24.2(11) 5_565 . . . ?
O18 U1 N15 C16 44.4(7) . . . . ?
O10 U1 N15 C16 -137.3(7) . . . . ?
N7 U1 N15 C16 -141.6(9) . . . . ?
O1 U1 N15 C2 117.5(8) . . . . ?
O2 U1 N15 C2 -60.2(8) . . . . ?
O19 U1 N15 C2 -166.0(7) 5_565 . . . ?
O18 U1 N15 C2 -145.8(8) . . . . ?
O10 U1 N15 C2 32.5(9) . . . . ?
N7 U1 N15 C2 28.2(7) . . . . ?
C8 N7 C1 C6 37.9(16) . . . . ?
U1 N7 C1 C6 -150.5(9) . . . . ?
C8 N7 C1 C2 -145.6(10) . . . . ?
U1 N7 C1 C2 26.0(12) . . . . ?
C6 C1 C2 C3 -2.1(17) . . . . ?
N7 C1 C2 C3 -178.8(10) . . . . ?
C6 C1 C2 N15 176.8(10) . . . . ?
N7 C1 C2 N15 0.1(15) . . . . ?
C16 N15 C2 C3 -38.5(15) . . . . ?
U1 N15 C2 C3 151.5(8) . . . . ?
C16 N15 C2 C1 142.7(10) . . . . ?
U1 N15 C2 C1 -27.4(12) . . . . ?
C1 C2 C3 C4 0.5(17) . . . . ?
N15 C2 C3 C4 -178.3(11) . . . . ?
C2 C3 C4 C5 0.9(19) . . . . ?
C3 C4 C5 C6 -0.8(19) . . . . ?
C4 C5 C6 C1 -0.8(18) . . . . ?
C2 C1 C6 C5 2.2(18) . . . . ?
N7 C1 C6 C5 178.7(11) . . . . ?
C1 N7 C8 C9 -179.2(10) . . . . ?
U1 N7 C8 C9 10.3(16) . . . . ?
N7 C8 C9 C10 15.8(17) . . . . ?
N7 C8 C9 C14 -164.3(11) . . . . ?
U1 O10 C10 C9 -54.8(14) . . . . ?
U1 O10 C10 C11 126.0(8) . . . . ?
C14 C9 C10 O10 -176.3(11) . . . . ?
C8 C9 C10 O10 3.6(17) . . . . ?
C14 C9 C10 C11 2.8(16) . . . . ?
C8 C9 C10 C11 -177.3(10) . . . . ?
O10 C10 C11 O11 -0.7(15) . . . . ?
C9 C10 C11 O11 -179.9(10) . . . . ?
O10 C10 C11 C12 177.7(10) . . . . ?
C9 C10 C11 C12 -1.5(16) . . . . ?
O11 C11 C12 C13 178.9(12) . . . . ?
C10 C11 C12 C13 0.5(19) . . . . ?
C11 C12 C13 C14 -1(2) . . . . ?
C12 C13 C14 C9 2(2) . . . . ?
C10 C9 C14 C13 -3.3(19) . . . . ?
C8 C9 C14 C13 176.8(11) . . . . ?
C2 N15 C16 C17 170.6(10) . . . . ?
U1 N15 C16 C17 -19.8(14) . . . . ?
N15 C16 C17 C22 170.9(10) . . . . ?
N15 C16 C17 C18 -18.6(17) . . . . ?
U1 O18 C18 C17 51.1(12) . . . . ?
U1 O18 C18 C19 -135.7(8) . . . . ?
C22 C17 C18 O18 177.2(9) . . . . ?
C16 C17 C18 O18 6.8(15) . . . . ?
C22 C17 C18 C19 4.2(15) . . . . ?
C16 C17 C18 C19 -166.3(9) . . . . ?
U1 O19 C19 C20 -60.2(16) 5_565 . . . ?
U1 O19 C19 C18 123.9(10) 5_565 . . . ?
O18 C18 C19 O19 -1.9(14) . . . . ?
C17 C18 C19 O19 171.4(9) . . . . ?
O18 C18 C19 C20 -178.0(9) . . . . ?
C17 C18 C19 C20 -4.7(15) . . . . ?
O19 C19 C20 C21 -175.0(10) . . . . ?
C18 C19 C20 C21 0.9(16) . . . . ?
C19 C20 C21 C22 3.5(18) . . . . ?
C20 C21 C22 C17 -4.1(17) . . . . ?
C18 C17 C22 C21 0.3(16) . . . . ?
C16 C17 C22 C21 171.1(10) . . . . ?
C26 N23 C24 C25 -59.5(15) . . . . ?
C28 N23 C24 C25 171.2(13) . . . . ?
C24 N23 C26 C27 -61.4(13) . . . . ?
C28 N23 C26 C27 66.2(15) . . . . ?
C26 N23 C28 C29 46.4(18) . . . . ?
C24 N23 C28 C29 177.8(13) . . . . ?
